data_2019649
loop_
_publ_author_name
'Alvarez-Thon, Luis'
'Bustos, Carlos'
'Molins, Elies'
'Garland, Maria Teresa'
'Baggio, Ricardo'

_publ_section_title
;
 On substituted pyrazole derivatives. I.
 3-Methyl-4-[(Z)-2-(4-methylphenyl)hydrazin-1-ylidene]-1-(3-nitrophenyl)-1H-pyrazol-5(4H)-one
 and
 3-methyl-4-[(Z)-2-(4-methylphenyl)hydrazin-1-ylidene]-1-[4-(trifluoromethyl)phenyl]-1H-pyrazol-5(4H)-one
;
_journal_coeditor_code YF3066
_journal_issue 9
_journal_name_full 'Acta Crystallographica Section C Structural Chemistry'
_journal_paper_doi 10.1107/S2053229614017173
_journal_volume 70
_journal_year 2014
_chemical_formula_iupac 'C18 H15 F3 N4 O'
_chemical_formula_moiety 'C18 H15 F3 N4 O'
_chemical_formula_sum 'C18 H15 F3 N4 O'
_chemical_formula_weight 360.34
_chemical_name_systematic
3-Methyl-4-[(<i>Z</i>)-2-(4-methylphenyl)hydrazin-1-ylidene]-1-[4-(trifluoromethyl)phenyl]-1<i>H</i>-pyrazol-5(4<i>H</i>)-one
_space_group_IT_number 2
_symmetry_cell_setting triclinic
_symmetry_space_group_name_Hall '-P 1'
_symmetry_space_group_name_H-M 'P -1'
_atom_sites_solution_hydrogens geom
_atom_sites_solution_primary direct
_atom_sites_solution_secondary difmap
_audit_creation_method SHELXL97
_cell_angle_alpha 103.327(2)
_cell_angle_beta 107.761(2)
_cell_angle_gamma 100.242(2)
_cell_formula_units_Z 2
_cell_length_a 8.4570(4)
_cell_length_b 9.8227(5)
_cell_length_c 11.2448(6)
_cell_measurement_temperature 296(2)
_cell_volume 834.03(8)
_computing_cell_refinement 'SAINT (Bruker, 2002)'
_computing_data_collection 'SMART (Bruker, 2001)'
_computing_data_reduction 'SAINT (Bruker, 2002)'
_computing_molecular_graphics 'SHELXTL (Sheldrick, 2008)'
_computing_publication_material
;
SHELXTL (Sheldrick, 2008) and PLATON (Spek, 2009)
;
_computing_structure_refinement 'SHELXL97 Sheldrick, 2008)'
_computing_structure_solution 'SHELXS97 (Sheldrick, 2008)'
_diffrn_ambient_temperature 296(2)
_diffrn_measured_fraction_theta_full 0.993
_diffrn_measured_fraction_theta_max 0.993
_diffrn_measurement_device_type 'Bruker SMART CCD area-detector'
_diffrn_measurement_method 'CCD rotation images, thin slices'
_diffrn_radiation_monochromator graphite
_diffrn_radiation_source 'fine-focus sealed tube'
_diffrn_radiation_type MoK\a
_diffrn_radiation_wavelength 0.71073
_diffrn_reflns_av_R_equivalents 0.0456
_diffrn_reflns_av_sigmaI/netI 0.0289
_diffrn_reflns_limit_h_max 10
_diffrn_reflns_limit_h_min -10
_diffrn_reflns_limit_k_max 11
_diffrn_reflns_limit_k_min -11
_diffrn_reflns_limit_l_max 13
_diffrn_reflns_limit_l_min -13
_diffrn_reflns_number 16333
_diffrn_reflns_theta_full 25.01
_diffrn_reflns_theta_max 25.01
_diffrn_reflns_theta_min 2.00
_exptl_absorpt_coefficient_mu 0.116
_exptl_absorpt_correction_T_max 1.00
_exptl_absorpt_correction_T_min 0.97
_exptl_absorpt_correction_type multi-scan
_exptl_absorpt_process_details '(SADABS in SAINT-NT; Bruker, 2002)'
_exptl_crystal_colour orange
_exptl_crystal_density_diffrn 1.435
_exptl_crystal_density_method 'not measured'
_exptl_crystal_description plate
_exptl_crystal_F_000 372
_exptl_crystal_size_max 0.22
_exptl_crystal_size_mid 0.18
_exptl_crystal_size_min 0.08
_refine_diff_density_max 0.545
_refine_diff_density_min -0.297
_refine_ls_extinction_method none
_refine_ls_goodness_of_fit_ref 1.024
_refine_ls_hydrogen_treatment mixed
_refine_ls_matrix_type full
_refine_ls_number_parameters 240
_refine_ls_number_reflns 2917
_refine_ls_number_restraints 1
_refine_ls_restrained_S_all 1.023
_refine_ls_R_factor_all 0.0790
_refine_ls_R_factor_gt 0.0600
_refine_ls_shift/su_max 0.007
_refine_ls_shift/su_mean 0.000
_refine_ls_structure_factor_coef Fsqd
_refine_ls_weighting_details 'calc w = 1/[\s^2^(Fo^2^)+(0.1261P)^2^+0.3997P] where P=(Fo^2^+2Fc^2^)/3'
_refine_ls_weighting_scheme calc
_refine_ls_wR_factor_gt 0.1789
_refine_ls_wR_factor_ref 0.2068
_reflns_number_gt 2222
_reflns_number_total 2917
_reflns_threshold_expression I>2\s(I)
_cod_data_source_file yf3066sup1.cif
_cod_data_source_block II
_cod_original_cell_volume 834.03(7)
_cod_database_code 2019649
_cod_database_fobs_code 2019649

loop_
_symmetry_equiv_pos_as_xyz
'x, y, z'
'-x, -y, -z'

loop_
_atom_site_type_symbol
_atom_site_label
_atom_site_fract_x
_atom_site_fract_y
_atom_site_fract_z
_atom_site_U_iso_or_equiv
_atom_site_adp_type
_atom_site_calc_flag
_atom_site_refinement_flags
_atom_site_occupancy
_atom_site_symmetry_multiplicity
O O1 0.3518(3) 0.6894(2) 0.00641(19) 0.0556(5) Uani d . 1 1
N N1 0.4005(3) 0.5869(2) -0.1853(2) 0.0458(6) Uani d . 1 1
N N2 0.3731(3) 0.4449(2) -0.2666(2) 0.0511(6) Uani d . 1 1
N N3 0.2059(3) 0.3698(3) -0.0328(2) 0.0492(6) Uani d . 1 1
N N4 0.1946(3) 0.4539(3) 0.0707(2) 0.0523(6) Uani d D 1 1
H H4N 0.233(4) 0.5469(12) 0.092(3) 0.063 Uiso d D 1 1
C C1 0.4782(3) 0.7050(3) -0.2181(2) 0.0429(6) Uani d . 1 1
C C2 0.5045(3) 0.6795(3) -0.3362(3) 0.0476(6) Uani d . 1 1
H H2 0.4707 0.5856 -0.3930 0.057 Uiso calc R 1 1
C C3 0.5811(4) 0.7942(3) -0.3688(3) 0.0492(7) Uani d . 1 1
H H3 0.5988 0.7774 -0.4479 0.059 Uiso calc R 1 1
C C4 0.6318(3) 0.9344(3) -0.2842(2) 0.0456(6) Uani d . 1 1
C C5 0.6055(4) 0.9586(3) -0.1671(3) 0.0538(7) Uani d . 1 1
H H5 0.6390 1.0527 -0.1106 0.065 Uiso calc R 1 1
C C6 0.5299(4) 0.8446(3) -0.1326(3) 0.0528(7) Uani d . 1 1
H H6 0.5138 0.8615 -0.0528 0.063 Uiso calc R 1 1
C C7 0.3445(3) 0.5859(3) -0.0823(2) 0.0444(6) Uani d . 1 1
C C8 0.2762(3) 0.4323(3) -0.1029(3) 0.0452(6) Uani d . 1 1
C C9 0.3012(3) 0.3554(3) -0.2172(3) 0.0493(7) Uani d . 1 1
C C10 0.1237(3) 0.3921(3) 0.1514(3) 0.0488(7) Uani d . 1 1
C C11 0.1401(5) 0.4799(3) 0.2704(4) 0.0704(9) Uani d . 1 1
H H11 0.1934 0.5788 0.2961 0.085 Uiso calc R 1 1
C C12 0.0767(5) 0.4207(3) 0.3522(4) 0.0712(10) Uani d . 1 1
H H12 0.0917 0.4805 0.4343 0.085 Uiso calc R 1 1
C C13 -0.0080(4) 0.2757(3) 0.3160(3) 0.0536(7) Uani d . 1 1
C C14 -0.0247(4) 0.1901(3) 0.1946(3) 0.0570(7) Uani d . 1 1
H H14 -0.0820 0.0920 0.1673 0.068 Uiso calc R 1 1
C C15 0.0414(4) 0.2462(3) 0.1121(3) 0.0556(7) Uani d . 1 1
H H15 0.0304 0.1862 0.0313 0.067 Uiso calc R 1 1
C C16 0.2599(4) 0.1957(3) -0.2743(3) 0.0661(8) Uani d . 1 1
H H16A 0.2997 0.1737 -0.3460 0.099 Uiso calc R 1 1
H H16B 0.1374 0.1550 -0.3053 0.099 Uiso calc R 1 1
H H16C 0.3156 0.1550 -0.2084 0.099 Uiso calc R 1 1
C C17 -0.0748(5) 0.2135(4) 0.4072(4) 0.0688(9) Uani d . 1 1
H H17A -0.1984 0.1828 0.3709 0.103 Uiso calc R 1 1
H H17B -0.0376 0.2862 0.4907 0.103 Uiso calc R 1 1
H H17C -0.0309 0.1318 0.4183 0.103 Uiso calc R 1 1
C C18 0.7145(4) 1.0587(3) -0.3176(3) 0.0551(7) Uani d . 1 1
F F1 0.7554(4) 1.0219(3) -0.4216(3) 0.1302(12) Uani d . 1 1
F F2 0.8554(3) 1.1427(3) -0.2247(2) 0.1249(11) Uani d . 1 1
F F3 0.6175(3) 1.1469(3) -0.3422(3) 0.1257(11) Uani d . 1 1

loop_
_atom_site_aniso_label
_atom_site_aniso_U_11
_atom_site_aniso_U_22
_atom_site_aniso_U_33
_atom_site_aniso_U_12
_atom_site_aniso_U_13
_atom_site_aniso_U_23
O1 0.0706(13) 0.0522(11) 0.0567(11) 0.0203(10) 0.0386(10) 0.0158(9)
N1 0.0526(13) 0.0420(12) 0.0483(12) 0.0122(9) 0.0263(10) 0.0134(9)
N2 0.0591(14) 0.0450(13) 0.0505(12) 0.0107(11) 0.0252(11) 0.0121(10)
N3 0.0446(12) 0.0549(13) 0.0525(13) 0.0151(10) 0.0203(10) 0.0191(11)
N4 0.0565(14) 0.0472(13) 0.0632(15) 0.0146(11) 0.0318(12) 0.0208(12)
C1 0.0432(14) 0.0450(14) 0.0460(14) 0.0149(11) 0.0216(11) 0.0142(11)
C2 0.0568(16) 0.0442(14) 0.0451(14) 0.0133(12) 0.0253(12) 0.0103(11)
C3 0.0573(16) 0.0526(15) 0.0429(14) 0.0138(13) 0.0265(12) 0.0138(12)
C4 0.0441(14) 0.0496(15) 0.0488(15) 0.0130(11) 0.0217(12) 0.0181(12)
C5 0.0636(18) 0.0455(15) 0.0564(16) 0.0133(13) 0.0321(14) 0.0100(12)
C6 0.0700(18) 0.0467(15) 0.0497(15) 0.0123(13) 0.0376(14) 0.0107(12)
C7 0.0437(14) 0.0517(15) 0.0456(14) 0.0176(11) 0.0228(11) 0.0164(12)
C8 0.0398(13) 0.0496(14) 0.0509(14) 0.0113(11) 0.0188(11) 0.0212(12)
C9 0.0494(15) 0.0493(15) 0.0499(15) 0.0104(12) 0.0198(12) 0.0156(12)
C10 0.0457(14) 0.0483(15) 0.0651(17) 0.0160(12) 0.0283(13) 0.0270(13)
C11 0.096(2) 0.0456(16) 0.092(2) 0.0182(16) 0.065(2) 0.0217(16)
C12 0.099(3) 0.0498(17) 0.087(2) 0.0225(17) 0.066(2) 0.0180(16)
C13 0.0598(17) 0.0520(16) 0.0695(18) 0.0232(13) 0.0394(15) 0.0282(14)
C14 0.0568(17) 0.0526(16) 0.0646(18) 0.0078(13) 0.0260(14) 0.0233(14)
C15 0.0609(17) 0.0565(17) 0.0488(15) 0.0108(14) 0.0226(13) 0.0151(13)
C16 0.078(2) 0.0467(16) 0.071(2) 0.0067(15) 0.0336(17) 0.0125(14)
C17 0.086(2) 0.0658(19) 0.082(2) 0.0257(17) 0.0544(19) 0.0365(17)
C18 0.0555(17) 0.0543(16) 0.0561(16) 0.0083(13) 0.0230(14) 0.0187(13)
F1 0.214(3) 0.0797(15) 0.118(2) -0.0092(17) 0.124(2) 0.0189(14)
F2 0.1007(18) 0.127(2) 0.0948(16) -0.0522(15) 0.0009(13) 0.0479(15)
F3 0.1095(19) 0.1066(19) 0.216(3) 0.0434(16) 0.078(2) 0.113(2)

loop_
_atom_type_symbol
_atom_type_description
_atom_type_scat_dispersion_real
_atom_type_scat_dispersion_imag
_atom_type_scat_source
C C 0.0033 0.0016 'International Tables Vol C Tables 4.2.6.8 and 6.1.1.4'
H H 0.0000 0.0000 'International Tables Vol C Tables 4.2.6.8 and 6.1.1.4'
N N 0.0061 0.0033 'International Tables Vol C Tables 4.2.6.8 and 6.1.1.4'
O O 0.0106 0.0060 'International Tables Vol C Tables 4.2.6.8 and 6.1.1.4'
F F 0.0171 0.0103 'International Tables Vol C Tables 4.2.6.8 and 6.1.1.4'

loop_
_geom_angle_atom_site_label_1
_geom_angle_atom_site_label_2
_geom_angle_atom_site_label_3
_geom_angle
C7 N1 C1 129.9(2)
C7 N1 N2 112.1(2)
C1 N1 N2 118.1(2)
C9 N2 N1 106.9(2)
N4 N3 C8 117.5(2)
N3 N4 C10 119.8(2)
N3 N4 H4N 121(2)
C10 N4 H4N 119(2)
C6 C1 C2 120.3(2)
C6 C1 N1 120.4(2)
C2 C1 N1 119.2(2)
C3 C2 C1 119.6(2)
C3 C2 H2 120.2
C1 C2 H2 120.2
C2 C3 C4 120.4(2)
C2 C3 H3 119.8
C4 C3 H3 119.8
C5 C4 C3 119.5(3)
C5 C4 C18 119.4(3)
C3 C4 C18 121.1(2)
C4 C5 C6 120.8(3)
C4 C5 H5 119.6
C6 C5 H5 119.6
C5 C6 C1 119.3(2)
C5 C6 H6 120.3
C1 C6 H6 120.3
O1 C7 N1 128.6(2)
O1 C7 C8 128.0(2)
N1 C7 C8 103.4(2)
N3 C8 C9 124.4(2)
N3 C8 C7 129.0(2)
C9 C8 C7 106.6(2)
N2 C9 C8 110.9(2)
N2 C9 C16 122.1(3)
C8 C9 C16 127.0(3)
C11 C10 C15 120.3(3)
C11 C10 N4 118.6(3)
C15 C10 N4 121.1(3)
C10 C11 C12 119.4(3)
C10 C11 H11 120.3
C12 C11 H11 120.3
C13 C12 C11 122.0(3)
C13 C12 H12 119.0
C11 C12 H12 119.0
C12 C13 C14 117.2(3)
C12 C13 C17 121.0(3)
C14 C13 C17 121.7(3)
C13 C14 C15 121.9(3)
C13 C14 H14 119.1
C15 C14 H14 119.1
C10 C15 C14 119.2(3)
C10 C15 H15 120.4
C14 C15 H15 120.4
C9 C16 H16A 109.5
C9 C16 H16B 109.5
H16A C16 H16B 109.5
C9 C16 H16C 109.5
H16A C16 H16C 109.5
H16B C16 H16C 109.5
C13 C17 H17A 109.5
C13 C17 H17B 109.5
H17A C17 H17B 109.5
C13 C17 H17C 109.5
H17A C17 H17C 109.5
H17B C17 H17C 109.5
F2 C18 F1 105.6(3)
F2 C18 F3 103.9(3)
F1 C18 F3 104.6(3)
F2 C18 C4 113.9(2)
F1 C18 C4 114.3(3)
F3 C18 C4 113.5(2)

loop_
_geom_bond_atom_site_label_1
_geom_bond_atom_site_label_2
_geom_bond_distance
O1 C7 1.227(3)
N1 C7 1.379(3)
N1 C1 1.410(3)
N1 N2 1.415(3)
N2 C9 1.301(3)
N3 N4 1.304(3)
N3 C8 1.316(3)
N4 C10 1.417(4)
N4 H4N 0.861(10)
C1 C6 1.385(4)
C1 C2 1.386(4)
C2 C3 1.378(4)
C2 H2 0.9300
C3 C4 1.387(4)
C3 H3 0.9300
C4 C5 1.376(4)
C4 C18 1.479(4)
C5 C6 1.382(4)
C5 H5 0.9300
C6 H6 0.9300
C7 C8 1.454(4)
C8 C9 1.430(4)
C9 C16 1.482(4)
C10 C11 1.366(4)
C10 C15 1.378(4)
C11 C12 1.381(4)
C11 H11 0.9300
C12 C13 1.379(4)
C12 H12 0.9300
C13 C14 1.379(4)
C13 C17 1.505(4)
C14 C15 1.385(4)
C14 H14 0.9300
C15 H15 0.9300
C16 H16A 0.9600
C16 H16B 0.9600
C16 H16C 0.9600
C17 H17A 0.9600
C17 H17B 0.9600
C17 H17C 0.9600
C18 F2 1.298(4)
C18 F1 1.309(4)
C18 F3 1.313(4)
